data_1535413
loop_
_publ_author_name
'Thimmaiah, S.'
'Richter, K.W.'
'Lee, S.'
'Harbrecht, B.'

_publ_section_title
;
 gamma1-Pt5Zn21 - a reappraisal of a gamma-brass type complex alloy phase
;
_journal_name_full 'Solid State Sciences'
_journal_page_first 1309
_journal_page_last 1317
_journal_volume 5
_journal_year 2003
_chemical_formula_sum 'Pt4.71 Zn20.85'
_space_group_IT_number 216
_symmetry_space_group_name_Hall 'F -4 2 3'
_symmetry_space_group_name_H-M 'F -4 3 m'
_cell_angle_alpha 90
_cell_angle_beta 90
_cell_angle_gamma 90
_cell_formula_units_Z 16
_cell_length_a 18.128
_cell_length_b 18.128
_cell_length_c 18.128
_cell_volume 5957.303
_citation_journal_id_ASTM SSSCFJ
_cod_data_source_file Thimmaiah_SSSCFJ_2003_470.cif
_cod_data_source_block Pt4.71Zn20.85
_cod_database_code 1535413

loop_
_symmetry_equiv_pos_as_xyz
x,y,z
y,-x,-z
-x,-y,z
-y,x,-z
x,-y,-z
-y,-x,z
-x,y,-z
y,x,z
z,x,y
x,-z,-y
-z,-x,y
-x,z,-y
z,-x,-y
-x,-z,y
-z,x,-y
x,z,y
y,z,x
y,-z,-x
-z,-y,x
-y,z,-x
z,y,x
-y,-z,x
-z,y,-x
z,-y,-x
x,y+1/2,z+1/2
y,-x+1/2,-z+1/2
-x,-y+1/2,z+1/2
-y,x+1/2,-z+1/2
x,-y+1/2,-z+1/2
-y,-x+1/2,z+1/2
-x,y+1/2,-z+1/2
y,x+1/2,z+1/2
z,x+1/2,y+1/2
x,-z+1/2,-y+1/2
-z,-x+1/2,y+1/2
-x,z+1/2,-y+1/2
z,-x+1/2,-y+1/2
-x,-z+1/2,y+1/2
-z,x+1/2,-y+1/2
x,z+1/2,y+1/2
y,z+1/2,x+1/2
y,-z+1/2,-x+1/2
-z,-y+1/2,x+1/2
-y,z+1/2,-x+1/2
z,y+1/2,x+1/2
-y,-z+1/2,x+1/2
-z,y+1/2,-x+1/2
z,-y+1/2,-x+1/2
x+1/2,y,z+1/2
y+1/2,-x,-z+1/2
-x+1/2,-y,z+1/2
-y+1/2,x,-z+1/2
x+1/2,-y,-z+1/2
-y+1/2,-x,z+1/2
-x+1/2,y,-z+1/2
y+1/2,x,z+1/2
z+1/2,x,y+1/2
x+1/2,-z,-y+1/2
-z+1/2,-x,y+1/2
-x+1/2,z,-y+1/2
z+1/2,-x,-y+1/2
-x+1/2,-z,y+1/2
-z+1/2,x,-y+1/2
x+1/2,z,y+1/2
y+1/2,z,x+1/2
y+1/2,-z,-x+1/2
-z+1/2,-y,x+1/2
-y+1/2,z,-x+1/2
z+1/2,y,x+1/2
-y+1/2,-z,x+1/2
-z+1/2,y,-x+1/2
z+1/2,-y,-x+1/2
x+1/2,y+1/2,z
y+1/2,-x+1/2,-z
-x+1/2,-y+1/2,z
-y+1/2,x+1/2,-z
x+1/2,-y+1/2,-z
-y+1/2,-x+1/2,z
-x+1/2,y+1/2,-z
y+1/2,x+1/2,z
z+1/2,x+1/2,y
x+1/2,-z+1/2,-y
-z+1/2,-x+1/2,y
-x+1/2,z+1/2,-y
z+1/2,-x+1/2,-y
-x+1/2,-z+1/2,y
-z+1/2,x+1/2,-y
x+1/2,z+1/2,y
y+1/2,z+1/2,x
y+1/2,-z+1/2,-x
-z+1/2,-y+1/2,x
-y+1/2,z+1/2,-x
z+1/2,y+1/2,x
-y+1/2,-z+1/2,x
-z+1/2,y+1/2,-x
z+1/2,-y+1/2,-x

loop_
_atom_site_label
_atom_site_type_symbol
_atom_site_fract_x
_atom_site_fract_y
_atom_site_fract_z
_atom_site_occupancy
_atom_site_U_iso_or_equiv
Zn8 Zn 0.4241 0.4241 0.4241 0.22 0.0
Pt2 Pt 0.67977 0 0 0.874 0.0
Zn4 Zn 0.4394 0.4394 0.4394 0.64 0.0
Pt3 Pt 0.83674 0.83674 0.83674 0.136 0.0
Zn10 Zn 0.69625 0.69625 0.69625 1 0.0
Pt4 Pt 0.56935 0.25 0.25 0.856 0.0
Zn13 Zn 0.40366 0.40366 0.72787 1 0.0
Zn16 Zn 0.09113 0.09113 0.23616 1 0.0
Zn7 Zn 0.34194 0.34194 0.48586 0.913 0.0
Zn14 Zn 0.19178 0.19178 0.19178 1 0.0
Pt1 Pt 0.08951 0.08951 0.08951 1 0.0
Zn15 Zn 0.42769 0.25 0.25 1 0.0
Pt5 Pt 0.33552 0.33552 0.33552 1 0.0
Zn1 Zn 0.94644 0.94644 0.94644 1 0.0
Zn2 Zn 0.1763 0 0 1 0.0
Zn12 Zn 0.56935 0.25 0.25 0.144 0.0
Zn5 Zn 0.5811 0.5811 0.5811 0.7 0.0
Zn9 Zn 0.5655 0.5655 0.5655 0.32 0.0
Zn6 Zn 0.67977 0 0 0.126 0.0
Zn3 Zn 0.34422 0.34422 0.98078 1 0.0
Zn11 Zn 0.83674 0.83674 0.83674 0.864 0.0
